data_1514974
loop_
_publ_author_name
'Wei, Siping'
'Li, Xiyu'
'Yang, Zhuang'
'Lan, Jingbo'
'Gao, Ge'
'Xue, Ying'
'You, Jingsong'

_publ_section_title
;
 Ligand-switching and counteranion-induced hierarchical self-assembly of
 silver-NHC complexes
;
_journal_issue 2
_journal_name_full 'Chemical Science'
_journal_page_first 359
_journal_paper_doi 10.1039/c1sc00615k
_journal_volume 3
_journal_year 2012
_chemical_absolute_configuration ad
_chemical_formula_moiety '3(C30 H28 Au N6 O2), 9(B1 F2)'
_chemical_formula_sum 'C90 H84 Au3 B3 F12 N18 O6'
_chemical_formula_weight 2365.09
_space_group_crystal_system hexagonal
_space_group_IT_number 173
_space_group_name_Hall 'P 6c'
_space_group_name_H-M_alt 'P 63'
_symmetry_space_group_name_Hall 'P 6c'
_symmetry_space_group_name_H-M 'P 63'
_atom_sites_solution_hydrogens geom
_atom_sites_solution_primary direct
_atom_sites_solution_secondary difmap
_audit_creation_date 2011-02-11
_audit_creation_method
;
Olex2 1.1
(compiled 2011.01.21 svn.r1625, GUI svn.r3464)
;
_cell_angle_alpha 90.00
_cell_angle_beta 90.00
_cell_angle_gamma 120.00
_cell_formula_units_Z 2
_cell_length_a 17.4164(4)
_cell_length_b 17.4164(4)
_cell_length_c 18.8187(4)
_cell_measurement_reflns_used 7210
_cell_measurement_temperature 294.15
_cell_measurement_theta_max 29.1925
_cell_measurement_theta_min 2.904
_cell_volume 4943.53(19)
_computing_cell_refinement
;
CrysAlisPro, Oxford Diffraction Ltd.,
Version 1.171.33.66 (release 28-04-2010 CrysAlis171 .NET)
(compiled Apr 28 2010,14:27:37)
;
_computing_data_collection
;
CrysAlisPro, Oxford Diffraction Ltd.,
Version 1.171.33.66 (release 28-04-2010 CrysAlis171 .NET)
(compiled Apr 28 2010,14:27:37)
;
_computing_data_reduction
;
CrysAlisPro, Oxford Diffraction Ltd.,
Version 1.171.33.66 (release 28-04-2010 CrysAlis171 .NET)
(compiled Apr 28 2010,14:27:37)
;
_computing_molecular_graphics
;
O. V. Dolomanov, L. J. Bourhis, R. J. Gildea, J. A. K. Howard and H. Puschmann,
OLEX2: a complete structure solution, refinement and analysis program.
J. Appl. Cryst. (2009). 42, 339-341.
;
_computing_publication_material
;
O. V. Dolomanov, L. J. Bourhis, R. J. Gildea, J. A. K. Howard and H. Puschmann,
OLEX2: a complete structure solution, refinement and analysis program.
J. Appl. Cryst. (2009). 42, 339-341.
;
_computing_structure_refinement 'SHELXL-97 (Sheldrick, 1997)'
_computing_structure_solution 'A short history of SHELX (Sheldrick, 2007)'
_diffrn_ambient_temperature 294.15
_diffrn_detector_area_resol_mean 16.0874
_diffrn_measured_fraction_theta_full 0.996
_diffrn_measured_fraction_theta_max 0.996
_diffrn_measurement_details
;
1 omega -79.00 28.00 1.0000 30.0000
omega____ theta____ kappa____ phi______ frames
- -16.8924 0.0000 30.0000 107

2 omega -53.00 -19.00 1.0000 30.0000
omega____ theta____ kappa____ phi______ frames
- 19.8611 -38.0000 120.0000 34
;
_diffrn_measurement_device_type 'Xcalibur, Eos'
_diffrn_measurement_method '\w scans'
_diffrn_orient_matrix_UB_11 -0.0255371
_diffrn_orient_matrix_UB_12 0.018961
_diffrn_orient_matrix_UB_13 -0.0117863
_diffrn_orient_matrix_UB_21 0.0265997
_diffrn_orient_matrix_UB_22 0.0159201
_diffrn_orient_matrix_UB_23 -0.0309976
_diffrn_orient_matrix_UB_31 -0.0291843
_diffrn_orient_matrix_UB_32 -0.0399797
_diffrn_orient_matrix_UB_33 -0.0179247
_diffrn_radiation_monochromator graphite
_diffrn_radiation_type 'Mo K\a'
_diffrn_radiation_wavelength 0.7107
_diffrn_reflns_av_R_equivalents 0.0245
_diffrn_reflns_av_unetI/netI 0.0507
_diffrn_reflns_limit_h_max 21
_diffrn_reflns_limit_h_min -21
_diffrn_reflns_limit_k_max 21
_diffrn_reflns_limit_k_min -14
_diffrn_reflns_limit_l_max 23
_diffrn_reflns_limit_l_min -22
_diffrn_reflns_number 13406
_diffrn_reflns_theta_full 26.36
_diffrn_reflns_theta_max 26.36
_diffrn_reflns_theta_min 3.46
_diffrn_source 'fine-focus sealed tube'
_exptl_absorpt_coefficient_mu 4.526
_exptl_absorpt_correction_T_max 1.0
_exptl_absorpt_correction_T_min 0.74876
_exptl_absorpt_correction_type multi-scan
_exptl_absorpt_process_details
;
CrysAlisPro, Oxford Diffraction Ltd.,
Version 1.171.33.66 (release 28-04-2010 CrysAlis171 .NET)
(compiled Apr 28 2010,14:27:37)
Empirical absorption correction using spherical harmonics,
implemented in SCALE3 ABSPACK scaling algorithm.
;
_exptl_crystal_colour colurless
_exptl_crystal_density_diffrn 1.589
_exptl_crystal_density_method 'not measured'
_exptl_crystal_description block
_exptl_crystal_F_000 2316
_exptl_crystal_size_max 0.38
_exptl_crystal_size_mid 0.30
_exptl_crystal_size_min 0.28
_refine_diff_density_max 1.248
_refine_diff_density_min -0.571
_refine_diff_density_rms 0.129
_refine_ls_abs_structure_details 'Flack H D (1983), Acta Cryst. A39, 876-881'
_refine_ls_abs_structure_Flack 0.045(10)
_refine_ls_extinction_method none
_refine_ls_goodness_of_fit_ref 0.959
_refine_ls_hydrogen_treatment constr
_refine_ls_matrix_type full
_refine_ls_number_parameters 380
_refine_ls_number_reflns 6306
_refine_ls_number_restraints 1
_refine_ls_restrained_S_all 0.959
_refine_ls_R_factor_all 0.0556
_refine_ls_R_factor_gt 0.0363
_refine_ls_shift/su_max 0.001
_refine_ls_shift/su_mean 0.000
_refine_ls_structure_factor_coef Fsqd
_refine_ls_weighting_details
;
calc w=1/[\s^2^(Fo^2^)+(0.0627P)^2^+0.0000P] where P=(Fo^2^+2Fc^2^)/3
;
_refine_ls_weighting_scheme calc
_refine_ls_wR_factor_gt 0.0963
_refine_ls_wR_factor_ref 0.1002
_reflns_number_gt 4581
_reflns_number_total 6306
_reflns_threshold_expression >2sigma(I)
_cod_data_source_file c1sc00615k.txt
_cod_data_source_block 20101008_S3_WSP
_cod_original_cell_volume 4943.51(18)
_cod_database_code 1514974

loop_
_space_group_symop_id
_space_group_symop_operation_xyz
1 'x, y, z'
2 'x-y, x, z+1/2'
3 '-y, x-y, z'
4 '-x, -y, z+1/2'
5 '-x+y, -x, z'
6 'y, -x+y, z+1/2'

loop_
_atom_site_label
_atom_site_type_symbol
_atom_site_fract_x
_atom_site_fract_y
_atom_site_fract_z
_atom_site_U_iso_or_equiv
_atom_site_adp_type
_atom_site_occupancy
_atom_site_symmetry_multiplicity
_atom_site_calc_flag
_atom_site_refinement_flags
Au1 Au 0.835701(16) 0.540957(16) 0.86704(3) 0.03312(9) Uani 1 1 d .
F1 F 0.7404(4) 0.3334(4) 0.7195(3) 0.0683(17) Uiso 1 1 d .
F2 F 0.6667 0.3333 0.6377(11) 0.167(7) Uiso 1 3 d S
F3 F 0.6369(6) 0.3896(7) 0.2698(5) 0.131(3) Uiso 1 1 d .
F4 F 0.6667 0.3333 0.1786(10) 0.136(5) Uiso 1 3 d S
F5 F 0.7509(4) 0.3625(4) -0.0063(3) 0.0607(16) Uiso 1 1 d .
F6 F 0.6667 0.3333 -0.1005(6) 0.085(3) Uiso 1 3 d S
O1 O 0.8778(5) 0.5910(5) 0.5698(4) 0.0479(19) Uani 1 1 d .
O2 O 0.8428(5) 0.5587(5) 1.1691(5) 0.054(2) Uani 1 1 d .
N1 N 0.8678(5) 0.5377(4) 0.7092(4) 0.0256(17) Uani 1 1 d .
N2 N 0.9406(4) 0.4681(4) 0.6914(3) 0.0310(15) Uani 1 1 d .
N3 N 0.9208(4) 0.4705(4) 0.7629(3) 0.0270(14) Uani 1 1 d .
N4 N 0.8136(5) 0.5607(5) 1.0255(4) 0.0301(17) Uani 1 1 d .
N5 N 0.8814(4) 0.3000(4) 1.0383(3) 0.0356(16) Uani 1 1 d .
N6 N 0.8565(4) 0.2791(4) 0.9681(3) 0.0239(13) Uani 1 1 d .
C1 C 0.9044(5) 0.5084(5) 0.6606(5) 0.0350(19) Uani 1 1 d .
C2 C 0.9025(6) 0.5248(6) 0.5830(5) 0.044(2) Uani 1 1 d .
H2B H 0.9606 0.5442 0.5628 0.053 Uiso 1 1 calc R
H2A H 0.8604 0.4700 0.5598 0.053 Uiso 1 1 calc R
C3 C 0.8038(5) 0.5776(6) 0.6110(5) 0.040(2) Uani 1 1 d .
H3A H 0.7555 0.5174 0.6042 0.048 Uiso 1 1 calc R
H3B H 0.7841 0.6178 0.5951 0.048 Uiso 1 1 calc R
C4 C 0.8274(5) 0.5932(5) 0.6894(4) 0.029(2) Uani 1 1 d .
H4 H 0.7736 0.5749 0.7175 0.035 Uiso 1 1 calc R
C5 C 0.8965(5) 0.6907(5) 0.7065(5) 0.040(2) Uani 1 1 d .
H5B H 0.9169 0.6940 0.7550 0.048 Uiso 1 1 calc R
H5A H 0.9472 0.7096 0.6754 0.048 Uiso 1 1 calc R
C6 C 0.8614(6) 0.7540(5) 0.6983(5) 0.043(2) Uani 1 1 d .
C7 C 0.7991(9) 0.7506(8) 0.7427(7) 0.086(4) Uani 1 1 d .
H7 H 0.7768 0.7080 0.7784 0.103 Uiso 1 1 calc R
C8 C 0.7673(9) 0.8102(9) 0.7363(9) 0.097(5) Uani 1 1 d .
H8 H 0.7261 0.8090 0.7684 0.117 Uiso 1 1 calc R
C9 C 0.7963(10) 0.8662(8) 0.6853(12) 0.116(6) Uani 1 1 d .
H9 H 0.7752 0.9057 0.6823 0.140 Uiso 1 1 calc R
C10 C 0.8548(8) 0.8728(7) 0.6355(9) 0.091(5) Uani 1 1 d .
H10 H 0.8734 0.9147 0.5993 0.109 Uiso 1 1 calc R
C11 C 0.8868(6) 0.8115(6) 0.6415(6) 0.062(3) Uani 1 1 d .
H11 H 0.9246 0.8105 0.6070 0.075 Uiso 1 1 calc R
C12 C 0.8766(4) 0.5140(4) 0.7736(4) 0.0232(15) Uani 1 1 d .
C13 C 0.9491(4) 0.4291(4) 0.8137(4) 0.0247(15) Uani 1 1 d .
C14 C 0.8891(3) 0.3736(3) 0.8668(7) 0.0253(12) Uani 1 1 d .
H14 H 0.8312 0.3629 0.8683 0.030 Uiso 1 1 calc R
C15 C 0.9178(5) 0.3373(5) 0.9142(3) 0.0235(15) Uani 1 1 d .
C16 C 1.0049(5) 0.3551(5) 0.9174(4) 0.0304(17) Uani 1 1 d .
H16 H 1.0214 0.3286 0.9524 0.036 Uiso 1 1 calc R
C17 C 1.0670(4) 0.4116(5) 0.8693(7) 0.0330(16) Uani 1 1 d .
H17 H 1.1260 0.4258 0.8720 0.040 Uiso 1 1 calc R
C18 C 1.0359(5) 0.4486(5) 0.8134(4) 0.0353(18) Uani 1 1 d .
H18 H 1.0746 0.4848 0.7782 0.042 Uiso 1 1 calc R
C19 C 0.8111(6) 0.2414(5) 1.0726(4) 0.0370(19) Uani 1 1 d .
C20 C 0.7618(6) 0.5568(7) 1.1500(4) 0.047(2) Uani 1 1 d .
H20B H 0.7579 0.6032 1.1753 0.056 Uiso 1 1 calc R
H20A H 0.7115 0.5003 1.1638 0.056 Uiso 1 1 calc R
C21 C 0.8557(6) 0.5008(6) 1.1245(5) 0.045(2) Uani 1 1 d .
H21A H 0.8008 0.4447 1.1199 0.054 Uiso 1 1 calc R
H21B H 0.9003 0.4894 1.1446 0.054 Uiso 1 1 calc R
C22 C 0.8865(6) 0.5458(6) 1.0500(5) 0.033(2) Uani 1 1 d .
H22 H 0.8908 0.5042 1.0175 0.040 Uiso 1 1 calc R
C23 C 0.9753(5) 0.6304(6) 1.0526(4) 0.039(2) Uani 1 1 d .
H23A H 0.9685 0.6737 1.0803 0.046 Uiso 1 1 calc R
H23B H 1.0167 0.6184 1.0777 0.046 Uiso 1 1 calc R
C24 C 1.0150(5) 0.6711(6) 0.9827(5) 0.042(2) Uani 1 1 d .
C25 C 1.0130(8) 0.7429(7) 0.9540(6) 0.068(3) Uani 1 1 d .
H25 H 0.9856 0.7692 0.9784 0.081 Uiso 1 1 calc R
C26 C 1.0516(10) 0.7754(8) 0.8890(6) 0.089(4) Uani 1 1 d .
H26 H 1.0509 0.8248 0.8709 0.107 Uiso 1 1 calc R
C27 C 1.0886(8) 0.7407(7) 0.8520(6) 0.079(4) Uani 1 1 d .
H27 H 1.1132 0.7640 0.8078 0.094 Uiso 1 1 calc R
C28 C 1.0912(7) 0.6732(8) 0.8771(8) 0.080(4) Uani 1 1 d .
H28 H 1.1214 0.6514 0.8508 0.095 Uiso 1 1 calc R
C29 C 1.0538(7) 0.6322(8) 0.9380(6) 0.067(3) Uani 1 1 d .
H29 H 1.0528 0.5802 0.9511 0.080 Uiso 1 1 calc R
C30 C 0.7872(5) 0.5636(5) 0.9594(4) 0.0267(16) Uani 1 1 d .
B1 B 0.6667 0.3333 0.7035(12) 0.057(5) Uiso 1 3 d S
B2 B 0.6667 0.3333 0.2751(19) 0.117(11) Uiso 1 3 d S
B3 B 0.6667 0.3333 -0.0225(8) 0.029(3) Uiso 1 3 d S

loop_
_atom_site_aniso_label
_atom_site_aniso_U_11
_atom_site_aniso_U_22
_atom_site_aniso_U_33
_atom_site_aniso_U_23
_atom_site_aniso_U_13
_atom_site_aniso_U_12
Au1 0.03359(15) 0.03870(16) 0.03071(14) -0.0005(3) 0.0022(3) 0.02080(12)
O1 0.066(5) 0.061(5) 0.026(4) 0.015(4) 0.012(4) 0.039(4)
O2 0.054(5) 0.069(5) 0.030(4) -0.005(3) -0.015(3) 0.023(4)
N1 0.021(4) 0.022(4) 0.028(4) 0.001(3) 0.006(3) 0.007(3)
N2 0.029(3) 0.037(4) 0.028(3) 0.007(3) 0.010(3) 0.018(3)
N3 0.023(3) 0.027(3) 0.027(3) 0.003(3) 0.009(3) 0.009(3)
N4 0.030(4) 0.032(4) 0.028(4) 0.005(3) 0.002(3) 0.016(3)
N5 0.040(4) 0.039(4) 0.029(4) -0.002(3) -0.006(3) 0.020(3)
N6 0.027(3) 0.026(3) 0.021(3) 0.004(3) 0.002(3) 0.014(3)
C1 0.032(5) 0.033(5) 0.045(5) 0.006(4) 0.012(4) 0.020(4)
C2 0.049(5) 0.056(6) 0.041(5) 0.010(4) 0.012(4) 0.036(5)
C3 0.039(5) 0.042(5) 0.044(6) 0.004(4) -0.007(5) 0.024(5)
C4 0.030(4) 0.029(5) 0.036(5) 0.005(4) 0.010(4) 0.020(4)
C5 0.036(5) 0.035(5) 0.051(5) 0.006(4) -0.004(4) 0.019(4)
C6 0.035(5) 0.018(4) 0.073(6) -0.003(4) 0.009(4) 0.010(4)
C7 0.110(10) 0.045(7) 0.096(10) 0.011(6) 0.035(8) 0.034(7)
C8 0.098(10) 0.059(8) 0.156(14) 0.026(9) 0.049(10) 0.055(8)
C9 0.067(9) 0.042(7) 0.26(2) 0.001(10) -0.015(12) 0.040(7)
C10 0.058(8) 0.046(7) 0.164(14) 0.029(8) -0.004(9) 0.023(6)
C11 0.039(6) 0.035(5) 0.105(9) 0.003(5) -0.012(6) 0.013(4)
C12 0.018(3) 0.022(4) 0.027(4) 0.004(3) 0.006(3) 0.008(3)
C13 0.024(4) 0.023(4) 0.028(4) 0.000(3) -0.001(3) 0.013(3)
C14 0.015(3) 0.026(3) 0.031(3) -0.002(6) -0.003(6) 0.008(2)
C15 0.025(4) 0.027(4) 0.018(3) -0.006(3) -0.001(3) 0.013(3)
C16 0.031(4) 0.041(5) 0.025(4) -0.001(3) -0.006(3) 0.022(4)
C17 0.023(3) 0.053(4) 0.020(3) -0.024(6) -0.017(6) 0.016(3)
C18 0.030(4) 0.040(5) 0.038(4) 0.002(4) 0.009(4) 0.018(4)
C19 0.045(5) 0.035(5) 0.035(5) -0.002(4) -0.009(4) 0.023(4)
C20 0.040(5) 0.066(7) 0.028(5) 0.001(4) -0.002(4) 0.021(5)
C21 0.033(5) 0.061(6) 0.040(5) 0.011(5) -0.003(4) 0.023(5)
C22 0.034(5) 0.040(5) 0.024(5) -0.010(4) -0.009(4) 0.017(4)
C23 0.033(5) 0.046(5) 0.036(5) 0.002(4) -0.004(4) 0.019(4)
C24 0.022(4) 0.037(5) 0.048(5) 0.000(4) -0.015(4) 0.002(4)
C25 0.078(8) 0.043(6) 0.074(7) 0.003(5) 0.013(6) 0.024(6)
C26 0.129(12) 0.042(6) 0.074(10) 0.015(6) 0.019(7) 0.025(7)
C27 0.103(10) 0.046(6) 0.059(10) 0.012(5) 0.024(7) 0.016(6)
C28 0.080(7) 0.084(8) 0.050(8) 0.011(7) 0.026(7) 0.023(6)
C29 0.061(7) 0.069(7) 0.070(7) 0.000(6) 0.011(6) 0.032(6)
C30 0.031(4) 0.025(4) 0.020(4) -0.008(3) -0.001(3) 0.011(3)

loop_
_atom_type_symbol
_atom_type_description
_atom_type_scat_dispersion_real
_atom_type_scat_dispersion_imag
_atom_type_scat_source
C C 0.0033 0.0016 'International Tables Vol C Tables 4.2.6.8 and 6.1.1.4'
H H 0.0000 0.0000 'International Tables Vol C Tables 4.2.6.8 and 6.1.1.4'
B B 0.0013 0.0007 'International Tables Vol C Tables 4.2.6.8 and 6.1.1.4'
N N 0.0061 0.0033 'International Tables Vol C Tables 4.2.6.8 and 6.1.1.4'
O O 0.0106 0.0060 'International Tables Vol C Tables 4.2.6.8 and 6.1.1.4'
F F 0.0171 0.0103 'International Tables Vol C Tables 4.2.6.8 and 6.1.1.4'
Au Au -2.0133 8.8022 'International Tables Vol C Tables 4.2.6.8 and 6.1.1.4'

loop_
_geom_angle_atom_site_label_1
_geom_angle_atom_site_label_2
_geom_angle_atom_site_label_3
_geom_angle
_geom_angle_site_symmetry_1
_geom_angle_site_symmetry_3
F1 B1 F1 115.0(7) 5_665 3_655
F1 B1 F1 115.0(7) . 5_665
F1 B1 F1 115.0(7) . 3_655
F2 B1 F1 103.2(10) . 3_655
F2 B1 F1 103.2(10) . 5_665
F2 B1 F1 103.2(10) . .
F3 B2 F3 119.4(4) 5_665 3_655
F3 B2 F3 119.5(4) 5_665 .
F3 B2 F3 119.5(4) 3_655 .
F3 B2 F4 85.7(17) . .
F3 B2 F4 85.7(17) 3_655 .
F3 B2 F4 85.7(17) 5_665 .
F5 B3 F5 114.9(5) 5_665 3_655
F5 B3 F5 114.9(5) . 3_655
F5 B3 F5 114.9(5) . 5_665
F5 B3 F6 103.3(7) 3_655 .
F5 B3 F6 103.3(7) . .
F5 B3 F6 103.3(7) 5_665 .
O1 C2 C1 111.6(7) . .
O1 C2 H2B 109.3 . .
O1 C2 H2A 109.3 . .
O1 C3 H3A 109.4 . .
O1 C3 H3B 109.4 . .
O1 C3 C4 111.1(7) . .
O2 C20 C19 110.7(8) . 3_655
O2 C20 H20B 109.5 . .
O2 C20 H20A 109.5 . .
O2 C21 H21A 110.1 . .
O2 C21 H21B 110.1 . .
O2 C21 C22 108.1(8) . .
N1 C1 C2 121.9(7) . .
N1 C4 C3 107.3(7) . .
N1 C4 H4 109.7 . .
N1 C4 C5 107.4(6) . .
N1 C12 Au1 127.9(5) . .
N1 C12 N3 103.2(6) . .
N2 N3 C13 118.6(6) . .
N2 C1 N1 110.6(8) . .
N2 C1 C2 127.4(8) . .
N3 C12 Au1 128.9(5) . .
N4 C19 C20 122.5(8) 5_665 5_665
N4 C22 C21 104.8(7) . .
N4 C22 H22 108.8 . .
N4 C22 C23 112.7(7) . .
N4 C30 Au1 126.7(6) . .
N5 N6 C15 117.4(6) . .
N5 C19 N4 110.1(7) . 5_665
N5 C19 C20 127.0(8) . 5_665
N6 C30 Au1 129.0(5) 3_655 .
N6 C30 N4 104.1(6) 3_655 .
C1 N1 C4 122.5(7) . .
C1 N2 N3 102.8(6) . .
C1 C2 H2B 109.3 . .
C1 C2 H2A 109.3 . .
H2B C2 H2A 108.0 . .
C3 O1 C2 112.5(7) . .
C3 C4 H4 109.7 . .
C3 C4 C5 113.0(7) . .
H3A C3 H3B 108.0 . .
C4 C3 H3A 109.4 . .
C4 C3 H3B 109.4 . .
C4 C5 H5B 108.8 . .
C4 C5 H5A 108.8 . .
C5 C4 H4 109.7 . .
H5B C5 H5A 107.7 . .
C6 C5 C4 113.7(7) . .
C6 C5 H5B 108.8 . .
C6 C5 H5A 108.8 . .
C6 C7 H7 119.3 . .
C6 C7 C8 121.4(11) . .
C6 C11 C10 119.9(11) . .
C6 C11 H11 120.1 . .
C7 C6 C5 121.0(9) . .
C7 C6 C11 118.2(9) . .
C7 C8 H8 120.8 . .
C8 C7 H7 119.3 . .
C8 C9 H9 117.2 . .
C8 C9 C10 125.6(11) . .
C9 C8 C7 118.4(13) . .
C9 C8 H8 120.8 . .
C9 C10 H10 121.9 . .
C9 C10 C11 116.2(12) . .
C10 C9 H9 117.2 . .
C10 C11 H11 120.1 . .
C11 C6 C5 120.6(8) . .
C11 C10 H10 121.9 . .
C12 Au1 C30 176.7(3) . .
C12 N1 C1 110.7(7) . .
C12 N1 C4 126.7(7) . .
C12 N3 N2 112.5(6) . .
C12 N3 C13 128.8(6) . .
C13 C14 H14 120.8 . .
C13 C18 C17 119.3(7) . .
C13 C18 H18 120.3 . .
C14 C13 N3 119.6(6) . .
C14 C15 N6 118.8(6) . .
C14 C15 C16 123.4(7) . .
C15 C14 C13 118.3(6) . .
C15 C14 H14 120.8 . .
C15 C16 H16 119.6 . .
C16 C15 N6 117.7(6) . .
C16 C17 H17 121.5 . .
C16 C17 C18 116.9(6) . .
C17 C16 C15 120.8(7) . .
C17 C16 H16 119.6 . .
C17 C18 H18 120.3 . .
C18 C13 N3 119.2(6) . .
C18 C13 C14 121.0(7) . .
C18 C17 H17 121.5 . .
C19 N4 C22 121.7(7) 3_655 .
C19 N5 N6 102.7(6) . .
C19 C20 H20B 109.5 3_655 .
C19 C20 H20A 109.5 3_655 .
H20B C20 H20A 108.1 . .
C21 O2 C20 109.7(7) . .
C21 C22 H22 108.8 . .
H21A C21 H21B 108.4 . .
C22 C21 H21A 110.1 . .
C22 C21 H21B 110.1 . .
C22 C23 H23A 108.3 . .
C22 C23 H23B 108.3 . .
C23 C22 C21 112.8(7) . .
C23 C22 H22 108.8 . .
H23A C23 H23B 107.4 . .
C24 C23 C22 116.1(7) . .
C24 C23 H23A 108.3 . .
C24 C23 H23B 108.3 . .
C24 C25 H25 120.2 . .
C24 C29 H29 121.0 . .
C25 C24 C23 124.0(9) . .
C25 C24 C29 115.3(9) . .
C25 C26 H26 118.5 . .
C26 C25 C24 119.5(11) . .
C26 C25 H25 120.2 . .
C26 C27 H27 120.5 . .
C26 C27 C28 119.0(12) . .
C27 C26 C25 123.0(11) . .
C27 C26 H26 118.5 . .
C27 C28 H28 117.6 . .
C27 C28 C29 124.9(13) . .
C28 C27 H27 120.5 . .
C28 C29 C24 117.9(11) . .
C28 C29 H29 121.0 . .
C29 C24 C23 120.5(9) . .
C29 C28 H28 117.6 . .
C30 N4 C19 108.9(7) . 3_655
C30 N4 C22 129.3(7) . .
C30 N6 N5 114.2(6) 5_665 .
C30 N6 C15 128.2(6) 5_665 .

loop_
_geom_bond_atom_site_label_1
_geom_bond_atom_site_label_2
_geom_bond_distance
_geom_bond_site_symmetry_2
Au1 C12 2.038(7) .
Au1 C30 2.055(7) .
F1 B1 1.318(8) .
F2 B1 1.24(2) .
F3 B2 1.322(10) .
F4 B2 1.81(4) .
F5 B3 1.326(7) .
F6 B3 1.467(18) .
O1 C2 1.439(11) .
O1 C3 1.419(11) .
O2 C20 1.440(12) .
O2 C21 1.415(13) .
N1 C1 1.352(10) .
N1 C4 1.499(12) .
N1 C12 1.315(10) .
N2 N3 1.393(8) .
N2 C1 1.292(10) .
N3 C12 1.339(9) .
N3 C13 1.425(9) .
N4 C19 1.370(10) 3_655
N4 C22 1.491(13) .
N4 C30 1.337(10) .
N5 N6 1.383(8) .
N5 C19 1.306(10) .
N6 C15 1.453(9) .
N6 C30 1.302(9) 5_665
C1 C2 1.492(11) .
C2 H2B 0.9700 .
C2 H2A 0.9700 .
C3 H3A 0.9700 .
C3 H3B 0.9700 .
C3 C4 1.519(12) .
C4 H4 0.9800 .
C4 C5 1.547(11) .
C5 H5B 0.9700 .
C5 H5A 0.9700 .
C5 C6 1.512(11) .
C6 C7 1.348(14) .
C6 C11 1.378(13) .
C7 H7 0.9300 .
C7 C8 1.406(16) .
C8 H8 0.9300 .
C8 C9 1.28(2) .
C9 H9 0.9300 .
C9 C10 1.35(2) .
C10 H10 0.9300 .
C10 C11 1.435(15) .
C11 H11 0.9300 .
C13 C14 1.419(12) .
C13 C18 1.373(10) .
C14 H14 0.9300 .
C14 C15 1.326(12) .
C15 C16 1.389(10) .
C16 H16 0.9300 .
C16 C17 1.376(14) .
C17 H17 0.9300 .
C17 C18 1.471(14) .
C18 H18 0.9300 .
C19 N4 1.370(10) 5_665
C19 C20 1.479(10) 5_665
C20 C19 1.479(10) 3_655
C20 H20B 0.9700 .
C20 H20A 0.9700 .
C21 H21A 0.9700 .
C21 H21B 0.9700 .
C21 C22 1.564(13) .
C22 H22 0.9800 .
C22 C23 1.511(12) .
C23 H23A 0.9700 .
C23 H23B 0.9700 .
C23 C24 1.490(12) .
C24 C25 1.381(13) .
C24 C29 1.442(13) .
C25 H25 0.9300 .
C25 C26 1.374(14) .
C26 H26 0.9300 .
C26 C27 1.287(16) .
C27 H27 0.9300 .
C27 C28 1.288(16) .
C28 H28 0.9300 .
C28 C29 1.335(16) .
C29 H29 0.9300 .
C30 N6 1.302(9) 3_655
B1 F1 1.318(8) 3_655
B1 F1 1.318(8) 5_665
B2 F3 1.322(10) 5_665
B2 F3 1.322(10) 3_655
B3 F5 1.326(7) 3_655
B3 F5 1.326(7) 5_665

loop_
_geom_torsion_atom_site_label_1
_geom_torsion_atom_site_label_2
_geom_torsion_atom_site_label_3
_geom_torsion_atom_site_label_4
_geom_torsion
_geom_torsion_site_symmetry_1
_geom_torsion_site_symmetry_4
O1 C3 C4 N1 -52.3(8) . .
O1 C3 C4 C5 65.8(9) . .
O2 C21 C22 N4 -59.0(8) . .
O2 C21 C22 C23 63.9(10) . .
N1 C1 C2 O1 13.9(12) . .
N1 C4 C5 C6 -172.6(7) . .
N2 N3 C12 Au1 -177.5(5) . .
N2 N3 C12 N1 0.8(8) . .
N2 N3 C13 C14 -134.1(7) . .
N2 N3 C13 C18 50.4(9) . .
N2 C1 C2 O1 -164.5(8) . .
N3 N2 C1 N1 2.6(9) . .
N3 N2 C1 C2 -178.9(8) . .
N3 C13 C14 C15 -178.7(7) . .
N3 C13 C18 C17 175.1(7) . .
N4 C22 C23 C24 -69.5(10) . .
N5 N6 C15 C14 -124.3(8) . .
N5 N6 C15 C16 52.7(9) . .
N6 N5 C19 N4 1.0(8) . 5_665
N6 N5 C19 C20 -172.1(8) . 5_665
N6 C15 C16 C17 -178.2(7) . .
C1 N1 C4 C3 21.8(10) . .
C1 N1 C4 C5 -100.0(9) . .
C1 N1 C12 Au1 179.2(5) . .
C1 N1 C12 N3 0.8(8) . .
C1 N2 N3 C12 -2.2(8) . .
C1 N2 N3 C13 178.3(6) . .
C2 O1 C3 C4 67.9(10) . .
C3 O1 C2 C1 -45.5(11) . .
C3 C4 C5 C6 69.2(9) . .
C4 N1 C1 N2 174.9(7) . .
C4 N1 C1 C2 -3.7(12) . .
C4 N1 C12 Au1 2.0(11) . .
C4 N1 C12 N3 -176.3(7) . .
C4 C5 C6 C7 68.1(13) . .
C4 C5 C6 C11 -106.4(10) . .
C5 C6 C7 C8 178.8(11) . .
C5 C6 C11 C10 -178.2(9) . .
C6 C7 C8 C9 3(2) . .
C7 C6 C11 C10 7.1(15) . .
C7 C8 C9 C10 1(3) . .
C8 C9 C10 C11 0(2) . .
C9 C10 C11 C6 -3.8(17) . .
C11 C6 C7 C8 -6.6(19) . .
C12 Au1 C30 N4 133(5) . .
C12 Au1 C30 N6 -41(5) . 3_655
C12 N1 C1 N2 -2.3(10) . .
C12 N1 C1 C2 179.0(8) . .
C12 N1 C4 C3 -161.4(7) . .
C12 N1 C4 C5 76.8(9) . .
C12 N3 C13 C14 46.5(11) . .
C12 N3 C13 C18 -129.0(8) . .
C13 N3 C12 Au1 1.9(11) . .
C13 N3 C12 N1 -179.8(7) . .
C13 C14 C15 N6 -179.0(7) . .
C13 C14 C15 C16 4.2(12) . .
C14 C13 C18 C17 -0.3(11) . .
C14 C15 C16 C17 -1.3(12) . .
C15 C16 C17 C18 -2.4(12) . .
C16 C17 C18 C13 3.1(12) . .
C18 C13 C14 C15 -3.3(12) . .
C19 N4 C22 C21 25.8(10) 3_655 .
C19 N4 C22 C23 -97.1(9) 3_655 .
C19 N4 C30 Au1 -173.3(6) 3_655 .
C19 N4 C30 N6 2.4(8) 3_655 3_655
C19 N5 N6 C15 174.8(6) . .
C19 N5 N6 C30 0.6(8) . 5_665
C20 O2 C21 C22 75.0(9) . .
C21 O2 C20 C19 -50.2(10) . 3_655
C21 C22 C23 C24 172.2(8) . .
C22 N4 C30 Au1 3.8(11) . .
C22 N4 C30 N6 179.4(7) . 3_655
C22 C23 C24 C25 101.5(11) . .
C22 C23 C24 C29 -74.3(11) . .
C23 C24 C25 C26 -180.0(10) . .
C23 C24 C29 C28 -177.7(9) . .
C24 C25 C26 C27 2(2) . .
C25 C24 C29 C28 6.2(14) . .
C25 C26 C27 C28 -1(2) . .
C26 C27 C28 C29 4(2) . .
C27 C28 C29 C24 -6.4(18) . .
C29 C24 C25 C26 -4.0(15) . .
C30 Au1 C12 N1 67(5) . .
C30 Au1 C12 N3 -115(5) . .
C30 N4 C22 C21 -150.8(8) . .
C30 N4 C22 C23 86.2(10) . .
C30 N6 C15 C14 49.0(11) 5_665 .
C30 N6 C15 C16 -133.9(8) 5_665 .
